data_9016259
loop_
_publ_author_name
'Kutzke, H.'
'Klapper, H.'
'Merlino, S.'
'Pasero, M.'
'Perchiazzi, N.'
'Eggert, G.'

_publ_section_title
;
 The crystal structure of barstowite, Pb4Cl6(CO3)*H2O, determined on
 crystals from Etruscan slags and from a Late-Hellenistic shipwreck
;
_journal_name_full 'Zeitschrift fur Kristallographie'
_journal_page_first 110
_journal_page_last 113
_journal_volume 215
_journal_year 2000
_chemical_compound_source 'a Late-Hellenistic shipwreck found near Mahdia, Tunisia'
_chemical_formula_sum 'C H2 Cl6 O4 Pb4'
_chemical_name_mineral Barstowite
_space_group_IT_number 11
_symmetry_space_group_name_Hall '-P 2yb'
_symmetry_space_group_name_H-M 'P 1 21/m 1'
_cell_angle_alpha 90
_cell_angle_beta 91.82
_cell_angle_gamma 90
_cell_formula_units_Z 2
_cell_length_a 4.2043
_cell_length_b 9.199
_cell_length_c 16.663
_cell_volume 644.122
_database_code_amcsd 0019157
_exptl_crystal_density_diffrn 5.772
_cod_original_formula_sum 'Pb4 Cl6 C O4 H2'
_cod_database_code 9016259

loop_
_space_group_symop_operation_xyz
x,y,z
x,1/2-y,z
-x,1/2+y,-z
-x,-y,-z

loop_
_atom_site_label
_atom_site_fract_x
_atom_site_fract_y
_atom_site_fract_z
_atom_site_U_iso_or_equiv
_atom_site_type_symbol
_atom_site_attached_hydrogens
Pb1 0.23950 0.25000 0.45859 0.02850 Pb 0
Pb2 0.24560 0.25000 0.98843 0.03040 Pb 0
Pb3 0.69040 0.00959 0.23182 0.02014 Pb 0
Cl1 0.21200 0.25000 0.28120 0.01646 Cl 0
Cl2 0.75700 0.25000 0.10400 0.01520 Cl 0
Cl3 0.26020 0.94910 0.08610 0.02026 Cl 0
Cl4 0.73190 0.03100 0.41200 0.01773 Cl 0
C 0.91000 0.25000 0.74500 0.01267 C 0
O1 0.17500 0.25000 0.78620 0.01520 O 0
O2 0.79400 0.12700 0.72280 0.01520 O 0
Wat3 0.74900 0.25000 0.56720 0.02280 O 2

loop_
_cod_changelog_entry_id
_cod_changelog_entry_author
_cod_changelog_entry_date
_cod_changelog_entry_text
1
;cod-tools version 3.8.0
Id: cif_guess_AMCSD_atom_types 9574 2023-05-10 09:00:05Z saulius
;
2023-05-10T18:56:52+03:00
;Derived atom types and hydrogen counts
from atom names that follow the AMCSD naming convention
(Wat == water, O-H == hydroxyl).
;

loop_
_cod_related_entry_id
_cod_related_entry_database
_cod_related_entry_code
1 AMCSD 0019157
